data_1508472
loop_
_publ_author_name
'Froschauer, Carmen'
'Kahlenberg, Volker'
'Laus, Gerhard'
'Schottenberger, Herwig'

_publ_section_title
;
 Halogen Interactions in 2,4,5-Tribromoimidazolium Salts
;
_journal_issue 3
_journal_name_full Crystals
_journal_page_first 1017
_journal_page_last 1033
_journal_paper_doi 10.3390/cryst2031017
_journal_volume 2
_journal_year 2012
_chemical_formula_moiety 'C7 H8 Br3 N2, B F4'
_chemical_formula_sum 'C7 H8 B Br3 F4 N2'
_chemical_formula_weight 446.69
_chemical_name_systematic
;
 ?
;
_space_group_IT_number 88
_symmetry_cell_setting tetragonal
_symmetry_space_group_name_Hall '-I 4ad'
_symmetry_space_group_name_H-M 'I 41/a :2'
_atom_sites_solution_hydrogens geom
_atom_sites_solution_primary direct
_atom_sites_solution_secondary difmap
_audit_conform_dict_location ftp://ftp.iucr.org/pub/cif_core.dic
_audit_conform_dict_name cif_core.dic
_audit_conform_dict_version 2.4
_audit_creation_date 2010-12-22T12:56:13-00:00
_audit_creation_method 'WinGX routine CIF_UPDATE'
_cell_angle_alpha 90
_cell_angle_beta 90
_cell_angle_gamma 90
_cell_formula_units_Z 32
_cell_length_a 23.6138(3)
_cell_length_b 23.6138(3)
_cell_length_c 18.8371(4)
_cell_measurement_reflns_used 8243
_cell_measurement_temperature 173(2)
_cell_measurement_theta_max 28.5799
_cell_measurement_theta_min 2.799
_cell_volume 10503.8(3)
_computing_cell_refinement
;
        CrysAlisPro, Agilent Technologies,
        Version 1.171.34.46 (release 25-11-2010 CrysAlis171 .NET)
        (compiled Nov 25 2010,17:55:46)
;
_computing_data_collection
;
        CrysAlisPro, Agilent Technologies,
        Version 1.171.34.46 (release 25-11-2010 CrysAlis171 .NET)
        (compiled Nov 25 2010,17:55:46)
;
_computing_data_reduction
;
        CrysAlisPro, Agilent Technologies,
        Version 1.171.34.46 (release 25-11-2010 CrysAlis171 .NET)
        (compiled Nov 25 2010,17:55:46)
;
_computing_structure_refinement 'SHELXL-97 (Sheldrick, 2008)'
_computing_structure_solution 'SIR2002 (Burla et al., 2003)'
_diffrn_ambient_temperature 173(2)
_diffrn_detector_area_resol_mean 10.3575
_diffrn_measured_fraction_theta_full 0.999
_diffrn_measured_fraction_theta_max 0.999
_diffrn_measurement_device_type 'Xcalibur, Ruby, Gemini ultra'
_diffrn_measurement_method '\w scans'
_diffrn_orient_matrix_UB_11 0.0001073
_diffrn_orient_matrix_UB_12 0.019399
_diffrn_orient_matrix_UB_13 0.028741
_diffrn_orient_matrix_UB_21 -0.0036302
_diffrn_orient_matrix_UB_22 -0.0227536
_diffrn_orient_matrix_UB_23 0.0241568
_diffrn_orient_matrix_UB_31 0.029822
_diffrn_orient_matrix_UB_32 -0.0028399
_diffrn_orient_matrix_UB_33 0.0028338
_diffrn_radiation_monochromator graphite
_diffrn_radiation_type MoK\a
_diffrn_radiation_wavelength 0.71073
_diffrn_reflns_av_R_equivalents 0.052
_diffrn_reflns_av_unetI/netI 0.0334
_diffrn_reflns_limit_h_max 26
_diffrn_reflns_limit_h_min -28
_diffrn_reflns_limit_k_max 28
_diffrn_reflns_limit_k_min -28
_diffrn_reflns_limit_l_max 22
_diffrn_reflns_limit_l_min -14
_diffrn_reflns_number 32072
_diffrn_reflns_theta_full 25.35
_diffrn_reflns_theta_max 25.35
_diffrn_reflns_theta_min 2.8
_exptl_absorpt_coefficient_mu 9.242
_exptl_absorpt_correction_T_max 1
_exptl_absorpt_correction_T_min 0.64182
_exptl_absorpt_correction_type multi-scan
_exptl_absorpt_process_details
;
        CrysAlisPro, Agilent Technologies,
        Version 1.171.34.46 (release 25-11-2010 CrysAlis171 .NET)
        (compiled Nov 25 2010,17:55:46)
        Empirical absorption correction using spherical harmonics,
 implemented in SCALE3 ABSPACK scaling algorithm.
;
_exptl_crystal_colour colourless
_exptl_crystal_density_diffrn 2.26
_exptl_crystal_density_method 'not measured'
_exptl_crystal_description 'irregular fragment'
_exptl_crystal_F_000 6720
_exptl_crystal_size_max 0.28
_exptl_crystal_size_mid 0.24
_exptl_crystal_size_min 0.2
_refine_diff_density_max 1.589
_refine_diff_density_min -0.765
_refine_diff_density_rms 0.123
_refine_ls_extinction_method none
_refine_ls_goodness_of_fit_ref 1.041
_refine_ls_hydrogen_treatment mixed
_refine_ls_matrix_type full
_refine_ls_number_parameters 315
_refine_ls_number_reflns 4811
_refine_ls_number_restraints 10
_refine_ls_restrained_S_all 1.042
_refine_ls_R_factor_all 0.0597
_refine_ls_R_factor_gt 0.0427
_refine_ls_shift/su_max 0.001
_refine_ls_shift/su_mean 0
_refine_ls_structure_factor_coef Fsqd
_refine_ls_weighting_details 'calc w=1/[\s^2^(Fo^2^)+(0.0440P)^2^+109.8719P] where P=(Fo^2^+2Fc^2^)/3'
_refine_ls_weighting_scheme calc
_refine_ls_wR_factor_gt 0.0974
_refine_ls_wR_factor_ref 0.1053
_reflns_number_gt 3786
_reflns_number_total 4811
_reflns_threshold_expression >2\s(I)
_cod_data_source_file C7H8BBr3F4N2_I41_a_CCDC881952_crystals-02-01017-s001_DC207.cif
_cod_data_source_block cf235_1_chateigner_1508472
_cod_original_sg_symbol_H-M 'I 41/a'
_cod_database_code 1508472

loop_
_symmetry_equiv_pos_as_xyz
'x, y, z'
'-x, -y+1/2, z'
'-y+3/4, x+1/4, z+1/4'
'y+1/4, -x+1/4, z+1/4'
'x+1/2, y+1/2, z+1/2'
'-x+1/2, -y+1, z+1/2'
'-y+5/4, x+3/4, z+3/4'
'y+3/4, -x+3/4, z+3/4'
'-x, -y, -z'
'x, y-1/2, -z'
'y-3/4, -x-1/4, -z-1/4'
'-y-1/4, x-1/4, -z-1/4'
'-x+1/2, -y+1/2, -z+1/2'
'x+1/2, y, -z+1/2'
'y-1/4, -x+1/4, -z+1/4'
'-y+1/4, x+1/4, -z+1/4'

loop_
_atom_site_label
_atom_site_type_symbol
_atom_site_fract_x
_atom_site_fract_y
_atom_site_fract_z
_atom_site_U_iso_or_equiv
_atom_site_adp_type
_atom_site_occupancy
_atom_site_symmetry_multiplicity
_atom_site_calc_flag
_atom_site_refinement_flags
Br11 Br 1.01213(3) 0.10868(4) 0.20081(4) 0.0467(2) Uani 1 1 d .
Br32 Br 1.14916(3) 0.22236(3) 0.50339(4) 0.04353(19) Uani 1 1 d .
Br12 Br 1.02644(3) 0.03161(3) 0.40853(4) 0.03883(18) Uani 1 1 d .
Br31 Br 0.77452(3) 0.13254(3) 0.19180(3) 0.03647(18) Uani 1 1 d .
Br22 Br 1.24204(3) 0.09890(3) 0.51181(4) 0.0450(2) Uani 1 1 d .
Br21 Br 0.81198(3) -0.00806(3) 0.12395(3) 0.03118(16) Uani 1 1 d .
F6 F 1.08327(18) 0.19416(18) 0.3043(3) 0.0589(12) Uani 1 1 d D
N22 N 1.1358(2) 0.0564(2) 0.4623(3) 0.0296(12) Uani 1 1 d .
F7 F 1.17712(18) 0.20296(19) 0.2861(4) 0.0797(18) Uani 1 1 d D
F4 F 0.84753(18) -0.0114(2) 0.3215(4) 0.091(2) Uani 1 1 d D
F1 F 0.8954(3) -0.0885(3) 0.2913(6) 0.164(4) Uani 1 1 d D
F2 F 0.9123(4) -0.0458(4) 0.3960(3) 0.161(4) Uani 1 1 d D
N12 N 1.0809(2) 0.13052(19) 0.4557(2) 0.0240(11) Uani 1 1 d .
N21 N 0.9174(2) 0.0445(2) 0.1585(2) 0.0237(11) Uani 1 1 d .
C12 C 1.0840(2) 0.0747(2) 0.4451(3) 0.0249(13) Uani 1 1 d .
C72 C 1.1542(2) -0.0080(3) 0.4635(3) 0.0299(14) Uani 1 1 d .
H72C H 1.1591 -0.0204 0.5127 0.045 Uiso 1 1 calc R
H72B H 1.19 -0.0125 0.4378 0.045 Uiso 1 1 calc R
H72A H 1.1249 -0.0311 0.4406 0.045 Uiso 1 1 calc R
N11 N 0.8944(2) 0.1263(2) 0.2028(3) 0.0269(11) Uani 1 1 d .
C11 C 0.9371(3) 0.0916(3) 0.1867(3) 0.0276(13) Uani 1 1 d .
C61 C 0.8957(3) 0.1252(3) 0.3532(3) 0.0344(15) Uani 1 1 d .
H61B H 0.8947 0.0905 0.3277 0.041 Uiso 1 1 calc R
H61A H 0.895 0.125 0.4036 0.041 Uiso 1 1 calc R
C71 C 0.9540(3) -0.0031(2) 0.1277(3) 0.0333(15) Uani 1 1 d .
H71A H 0.9637 0.0058 0.0784 0.05 Uiso 1 1 calc R
H71B H 0.9328 -0.0388 0.1292 0.05 Uiso 1 1 calc R
H71C H 0.9887 -0.0069 0.1558 0.05 Uiso 1 1 calc R
F5 F 1.1219(2) 0.1606(3) 0.2065(2) 0.095(2) Uani 1 1 d D
C42 C 1.0307(3) 0.1661(3) 0.4422(4) 0.0350(15) Uani 1 1 d .
H42A H 1.0433 0.2053 0.433 0.042 Uiso 1 1 calc R
H42B H 1.0116 0.1522 0.3987 0.042 Uiso 1 1 calc R
C22 C 1.1660(3) 0.1025(3) 0.4846(3) 0.0296(14) Uani 1 1 d .
F8 F 1.1392(2) 0.11714(19) 0.3075(3) 0.0755(15) Uani 1 1 d D
C21 C 0.8590(2) 0.0489(2) 0.1565(3) 0.0219(12) Uani 1 1 d .
C31 C 0.8448(2) 0.0993(2) 0.1836(3) 0.0261(13) Uani 1 1 d .
C41 C 0.8993(3) 0.1804(3) 0.2407(3) 0.0368(16) Uani 1 1 d .
H41A H 0.8677 0.2055 0.2263 0.044 Uiso 1 1 calc R
H41B H 0.9352 0.1991 0.227 0.044 Uiso 1 1 calc R
F3 F 0.9393(2) -0.0093(3) 0.3013(4) 0.0979(19) Uani 1 1 d D
C32 C 1.1328(3) 0.1484(3) 0.4811(3) 0.0293(13) Uani 1 1 d .
C51 C 0.8980(3) 0.1729(3) 0.3191(4) 0.0372(16) Uani 1 1 d D
B2 B 1.1312(3) 0.1680(3) 0.2758(3) 0.0251(15) Uani 1 1 d D
C52 C 0.9894(3) 0.1668(4) 0.5005(5) 0.054(2) Uani 1 1 d D
B1 B 0.8962(3) -0.0420(3) 0.3288(4) 0.0383(18) Uani 1 1 d D
C62 C 0.9931(5) 0.1450(5) 0.5589(6) 0.090(4) Uani 1 1 d .
H62A H 1.0262 0.1243 0.5713 0.108 Uiso 1 1 calc R
H62B H 0.963 0.1487 0.592 0.108 Uiso 1 1 calc R
H51 H 0.898(5) 0.206(2) 0.342(5) 0.108 Uiso 1 1 d D
H52 H 0.959(3) 0.187(4) 0.495(6) 0.108 Uiso 1 1 d D

loop_
_atom_site_aniso_label
_atom_site_aniso_U_11
_atom_site_aniso_U_22
_atom_site_aniso_U_33
_atom_site_aniso_U_23
_atom_site_aniso_U_13
_atom_site_aniso_U_12
Br11 0.0287(4) 0.0704(5) 0.0412(4) -0.0113(4) -0.0002(3) -0.0139(3)
Br32 0.0495(4) 0.0353(4) 0.0458(4) -0.0083(3) 0.0045(3) -0.0147(3)
Br12 0.0382(4) 0.0332(4) 0.0451(4) -0.0085(3) -0.0011(3) -0.0077(3)
Br31 0.0353(4) 0.0460(4) 0.0281(3) 0.0011(3) 0.0047(3) 0.0136(3)
Br22 0.0325(4) 0.0674(5) 0.0352(4) -0.0068(3) -0.0036(3) 0.0024(3)
Br21 0.0292(3) 0.0320(3) 0.0323(3) 0.0005(3) -0.0022(3) -0.0056(3)
F6 0.045(2) 0.054(3) 0.078(3) -0.017(2) 0.023(2) -0.007(2)
N22 0.036(3) 0.030(3) 0.023(3) -0.002(2) 0.001(2) 0.003(2)
F7 0.036(2) 0.042(3) 0.161(6) -0.008(3) -0.019(3) -0.006(2)
F4 0.028(2) 0.056(3) 0.189(7) -0.040(4) -0.015(3) 0.010(2)
F1 0.094(5) 0.080(4) 0.319(12) -0.116(6) -0.059(6) 0.030(4)
F2 0.225(10) 0.201(9) 0.056(4) 0.046(5) 0.032(5) 0.097(8)
N12 0.027(3) 0.023(2) 0.023(3) -0.001(2) 0.006(2) -0.001(2)
N21 0.024(3) 0.030(3) 0.016(2) 0.002(2) 0.0008(19) 0.001(2)
C12 0.026(3) 0.028(3) 0.021(3) 0.002(2) 0.006(2) 0.000(2)
C72 0.024(3) 0.054(4) 0.012(3) -0.006(3) -0.006(2) 0.024(3)
N11 0.032(3) 0.027(3) 0.021(3) -0.003(2) 0.002(2) -0.004(2)
C11 0.029(3) 0.034(3) 0.019(3) 0.001(3) -0.001(2) -0.006(3)
C61 0.035(4) 0.044(4) 0.024(3) -0.005(3) -0.001(3) -0.003(3)
C71 0.050(4) 0.022(3) 0.028(3) -0.001(3) -0.025(3) -0.004(3)
F5 0.063(3) 0.186(7) 0.036(3) -0.011(3) 0.012(2) 0.001(4)
C42 0.031(3) 0.030(3) 0.044(4) 0.001(3) 0.002(3) 0.004(3)
C22 0.029(3) 0.040(4) 0.019(3) -0.002(3) 0.002(2) -0.002(3)
F8 0.082(4) 0.041(3) 0.103(4) 0.011(3) 0.021(3) 0.000(2)
C21 0.023(3) 0.025(3) 0.018(3) 0.002(2) 0.000(2) -0.002(2)
C31 0.028(3) 0.030(3) 0.020(3) 0.001(2) 0.005(2) -0.001(3)
C41 0.054(4) 0.026(3) 0.031(4) -0.002(3) 0.001(3) -0.005(3)
F3 0.073(4) 0.111(5) 0.110(5) 0.010(4) 0.030(4) 0.004(3)
C32 0.031(3) 0.032(3) 0.025(3) -0.002(3) 0.003(3) -0.006(3)
C51 0.038(4) 0.042(4) 0.032(4) -0.011(3) -0.002(3) -0.005(3)
B2 0.019(3) 0.036(4) 0.020(3) 0.005(3) 0.000(3) -0.009(3)
C52 0.047(5) 0.060(5) 0.055(5) -0.010(4) 0.012(4) 0.017(4)
B1 0.038(4) 0.034(4) 0.043(5) 0.005(4) 0.004(4) 0.010(3)
C62 0.082(7) 0.129(10) 0.058(7) 0.008(6) 0.019(5) 0.043(7)

loop_
_atom_type_symbol
_atom_type_description
_atom_type_scat_dispersion_real
_atom_type_scat_dispersion_imag
_atom_type_scat_source
C C 0.0033 0.0016 'International Tables Vol C Tables 4.2.6.8 and 6.1.1.4'
H H 0 0 'International Tables Vol C Tables 4.2.6.8 and 6.1.1.4'
N N 0.0061 0.0033 'International Tables Vol C Tables 4.2.6.8 and 6.1.1.4'
F F 0.0171 0.0103 'International Tables Vol C Tables 4.2.6.8 and 6.1.1.4'
Br Br -0.2901 2.4595 'International Tables Vol C Tables 4.2.6.8 and 6.1.1.4'
B B 0.0013 0.0007 'International Tables Vol C Tables 4.2.6.8 and 6.1.1.4'

loop_
_geom_angle_atom_site_label_1
_geom_angle_atom_site_label_2
_geom_angle_atom_site_label_3
_geom_angle
C12 N22 C22 107.0(5)
C12 N22 C72 124.5(5)
C22 N22 C72 128.1(5)
C12 N12 C32 107.8(5)
C12 N12 C42 125.5(5)
C32 N12 C42 126.8(5)
C11 N21 C21 107.4(5)
C11 N21 C71 125.0(5)
C21 N21 C71 127.4(5)
N12 C12 N22 109.6(5)
N12 C12 Br12 124.3(4)
N22 C12 Br12 126.1(4)
N22 C72 H72C 109.5
N22 C72 H72B 109.5
H72C C72 H72B 109.5
N22 C72 H72A 109.5
H72C C72 H72A 109.5
H72B C72 H72A 109.5
C11 N11 C31 107.2(5)
C11 N11 C41 125.8(5)
C31 N11 C41 126.6(5)
N21 C11 N11 110.1(5)
N21 C11 Br11 125.7(5)
N11 C11 Br11 124.2(4)
C51 C61 H61B 120
C51 C61 H61A 120
H61B C61 H61A 120
N21 C71 H71A 109.5
N21 C71 H71B 109.5
H71A C71 H71B 109.5
N21 C71 H71C 109.5
H71A C71 H71C 109.5
H71B C71 H71C 109.5
C52 C42 N12 114.2(6)
C52 C42 H42A 108.7
N12 C42 H42A 108.7
C52 C42 H42B 108.7
N12 C42 H42B 108.7
H42A C42 H42B 107.6
C32 C22 N22 108.9(5)
C32 C22 Br22 127.8(5)
N22 C22 Br22 123.3(5)
C31 C21 N21 107.8(5)
C31 C21 Br21 128.7(4)
N21 C21 Br21 123.5(4)
C21 C31 N11 107.5(5)
C21 C31 Br31 129.5(5)
N11 C31 Br31 123.0(4)
N11 C41 C51 112.1(5)
N11 C41 H41A 109.2
C51 C41 H41A 109.2
N11 C41 H41B 109.2
C51 C41 H41B 109.2
H41A C41 H41B 107.9
C22 C32 N12 106.8(5)
C22 C32 Br32 129.4(5)
N12 C32 Br32 123.9(5)
C61 C51 C41 126.6(6)
C61 C51 H51 121(7)
C41 C51 H51 112(7)
F5 B2 F8 109.9(6)
F5 B2 F7 110.3(6)
F8 B2 F7 111.1(5)
F5 B2 F6 107.4(5)
F8 B2 F6 109.6(5)
F7 B2 F6 108.5(5)
C62 C52 C42 128.5(8)
C62 C52 H52 113(7)
C42 C52 H52 118(7)
F1 B1 F2 117.7(8)
F1 B1 F4 112.3(7)
F2 B1 F4 112.0(7)
F1 B1 F3 106.1(7)
F2 B1 F3 100.7(8)
F4 B1 F3 106.6(6)
C52 C62 H62A 120
C52 C62 H62B 120
H62A C62 H62B 120

loop_
_geom_bond_atom_site_label_1
_geom_bond_atom_site_label_2
_geom_bond_distance
Br11 C11 1.837(6)
Br32 C32 1.836(6)
Br12 C12 1.833(6)
Br31 C31 1.843(6)
Br22 C22 1.869(6)
Br21 C21 1.848(5)
F6 B2 1.398(7)
N22 C12 1.338(8)
N22 C22 1.368(8)
N22 C72 1.581(8)
F7 B2 1.377(7)
F4 B1 1.365(8)
F1 B1 1.306(9)
F2 B1 1.323(9)
N12 C12 1.334(7)
N12 C32 1.382(8)
N12 C42 1.475(8)
N21 C11 1.319(8)
N21 C21 1.384(7)
N21 C71 1.532(8)
C72 H72C 0.98
C72 H72B 0.98
C72 H72A 0.98
N11 C11 1.335(8)
N11 C31 1.381(8)
N11 C41 1.467(8)
C61 C51 1.296(10)
C61 H61B 0.95
C61 H61A 0.95
C71 H71A 0.98
C71 H71B 0.98
C71 H71C 0.98
F5 B2 1.334(8)
C42 C52 1.469(10)
C42 H42A 0.99
C42 H42B 0.99
C22 C32 1.342(9)
F8 B2 1.355(8)
C21 C31 1.337(8)
C41 C51 1.488(9)
C41 H41A 0.99
C41 H41B 0.99
F3 B1 1.378(9)
C51 H51 0.89(2)
C52 C62 1.217(13)
C52 H52 0.88(2)
C62 H62A 0.95
C62 H62B 0.95

loop_
_geom_torsion_atom_site_label_1
_geom_torsion_atom_site_label_2
_geom_torsion_atom_site_label_3
_geom_torsion_atom_site_label_4
_geom_torsion
C32 N12 C12 N22 -0.3(6)
C42 N12 C12 N22 179.4(5)
C32 N12 C12 Br12 -177.7(4)
C42 N12 C12 Br12 1.9(8)
C22 N22 C12 N12 0.0(6)
C72 N22 C12 N12 174.2(5)
C22 N22 C12 Br12 177.4(4)
C72 N22 C12 Br12 -8.4(8)
C21 N21 C11 N11 -0.2(6)
C71 N21 C11 N11 174.6(5)
C21 N21 C11 Br11 -179.1(4)
C71 N21 C11 Br11 -4.4(8)
C31 N11 C11 N21 0.0(6)
C41 N11 C11 N21 174.2(5)
C31 N11 C11 Br11 179.0(4)
C41 N11 C11 Br11 -6.8(8)
C12 N12 C42 C52 84.0(8)
C32 N12 C42 C52 -96.3(7)
C12 N22 C22 C32 0.3(7)
C72 N22 C22 C32 -173.7(5)
C12 N22 C22 Br22 -178.0(4)
C72 N22 C22 Br22 8.1(8)
C11 N21 C21 C31 0.3(6)
C71 N21 C21 C31 -174.3(5)
C11 N21 C21 Br21 -177.9(4)
C71 N21 C21 Br21 7.5(8)
N21 C21 C31 N11 -0.3(6)
Br21 C21 C31 N11 177.8(4)
N21 C21 C31 Br31 176.6(4)
Br21 C21 C31 Br31 -5.3(9)
C11 N11 C31 C21 0.2(6)
C41 N11 C31 C21 -174.0(5)
C11 N11 C31 Br31 -177.0(4)
C41 N11 C31 Br31 8.8(8)
C11 N11 C41 C51 -86.0(8)
C31 N11 C41 C51 87.2(8)
N22 C22 C32 N12 -0.4(7)
Br22 C22 C32 N12 177.8(4)
N22 C22 C32 Br32 -179.7(4)
Br22 C22 C32 Br32 -1.5(9)
C12 N12 C32 C22 0.4(6)
C42 N12 C32 C22 -179.3(5)
C12 N12 C32 Br32 179.7(4)
C42 N12 C32 Br32 0.0(8)
N11 C41 C51 C61 3.3(10)
N12 C42 C52 C62 4.9(14)
